data_7105930
loop_
_publ_author_name
'Timothy Schmeier'
'Nilay Hazari'
'Christopher Incarvito'
'Jevgenij Raskatov'

_publ_section_title
;
 Exploring the Reactions of CO2 with PCP Supported Nickel Complexes
;
_journal_name_full Chem.Commun.
_journal_page_first 1824
_journal_paper_doi 10.1039/c0cc03898a
_journal_volume 47
_journal_year 2011
_chemical_formula_moiety 'Ni P2 O2 C28 H48'
_chemical_formula_sum 'C28 H48 Ni O2 P2'
_chemical_formula_weight 537.33
_space_group_IT_number 14
_symmetry_cell_setting monoclinic
_symmetry_Int_Tables_number 14
_symmetry_space_group_name_Hall '-P 2ybc'
_symmetry_space_group_name_H-M 'P 1 21/c 1'
_atom_sites_solution_hydrogens geom
_atom_sites_solution_primary direct
_atom_sites_solution_secondary difmap
_cell_angle_alpha 90.0000
_cell_angle_beta 99.178(7)
_cell_angle_gamma 90.0000
_cell_formula_units_Z 4
_cell_length_a 10.4907(10)
_cell_length_b 13.7587(13)
_cell_length_c 20.313(2)
_cell_measurement_reflns_used 15180
_cell_measurement_temperature 223
_cell_measurement_theta_max 27.65
_cell_measurement_theta_min 3.04
_cell_volume 2894.4(5)
_computing_cell_refinement PROCESS-AUTO
_computing_data_collection PROCESS-AUTO
_computing_data_reduction CrystalClear
_computing_molecular_graphics 'CrystalStructure 4.0'
_computing_publication_material 'CrystalStructure 4.0 (Rigaku, 2010)'
_computing_structure_refinement 'SHELXL97 (Sheldrick, 1997)'
_computing_structure_solution 'SIR2004 (Burla, et al., 2005)'
_diffrn_ambient_temperature 223
_diffrn_detector_area_resol_mean 6.849
_diffrn_measured_fraction_theta_full 0.986
_diffrn_measured_fraction_theta_max 0.986
_diffrn_measurement_device_type 'Rigaku Mercury275R CCD (SCX mini)'
_diffrn_measurement_method \w
_diffrn_radiation_type 'Mo K\a'
_diffrn_radiation_wavelength 0.71075
_diffrn_reflns_av_R_equivalents 0.0980
_diffrn_reflns_limit_h_max 13
_diffrn_reflns_limit_h_min -13
_diffrn_reflns_limit_k_max 17
_diffrn_reflns_limit_k_min -14
_diffrn_reflns_limit_l_max 26
_diffrn_reflns_limit_l_min -26
_diffrn_reflns_number 19672
_diffrn_reflns_theta_full 27.48
_diffrn_reflns_theta_max 27.48
_diffrn_standards_number 0
_exptl_absorpt_coefficient_mu 0.803
_exptl_absorpt_correction_T_max 0.908
_exptl_absorpt_correction_T_min 0.672
_exptl_absorpt_correction_type multi-scan
_exptl_absorpt_process_details 'Jacobson, R. (1998) Private communication'
_exptl_crystal_colour yellow
_exptl_crystal_density_diffrn 1.233
_exptl_crystal_density_method 'not measured'
_exptl_crystal_description block
_exptl_crystal_F_000 1160.00
_exptl_crystal_size_max 0.18
_exptl_crystal_size_mid 0.12
_exptl_crystal_size_min 0.12
_refine_diff_density_max 0.590
_refine_diff_density_min -0.370
_refine_ls_extinction_method none
_refine_ls_goodness_of_fit_ref 1.084
_refine_ls_hydrogen_treatment mixed
_refine_ls_number_parameters 306
_refine_ls_number_reflns 6569
_refine_ls_number_restraints 0
_refine_ls_R_factor_gt 0.0812
_refine_ls_shift/su_max 0.188
_refine_ls_structure_factor_coef Fsqd
_refine_ls_weighting_details 'w = 1/[\s^2^(Fo^2^)+(0.0380P)^2^+2.6228P] where P=(Fo^2^+2Fc^2^)/3'
_refine_ls_weighting_scheme calc
_refine_ls_wR_factor_ref 0.1400
_reflns_number_gt 4021
_reflns_number_total 6830
_reflns_threshold_expression F^2^>2.0\s(F^2^)
_cod_data_source_file C0CC03898A.TXT
_cod_data_source_block '_Compound6'
_cod_original_formula_sum 'Ni P2 O2 C28 H48'
_cod_database_code 7105930

loop_
_symmetry_equiv_pos_site_id
_symmetry_equiv_pos_as_xyz
1 +X,+Y,+Z
2 -X,1/2+Y,1/2-Z
3 -X,-Y,-Z
4 +X,1/2-Y,1/2+Z

loop_
_atom_site_label
_atom_site_type_symbol
_atom_site_fract_x
_atom_site_fract_y
_atom_site_fract_z
_atom_site_U_iso_or_equiv
_atom_site_adp_type
_atom_site_occupancy
_atom_site_symmetry_multiplicity
_atom_site_calc_flag
_atom_site_refinement_flags
_atom_site_disorder_assembly
_atom_site_disorder_group
Ni(1) Ni 0.79587(5) 0.42227(4) 0.25130(3) 0.03018(16) Uani 1.00 4 d . . .
P(1) P 0.70150(11) 0.44486(8) 0.33956(5) 0.0341(3) Uani 1.00 4 d . . .
P(2) P 0.92255(11) 0.38977(9) 0.17715(6) 0.0357(3) Uani 1.00 4 d . . .
O(1) O 0.6389(3) 0.4366(3) 0.18811(15) 0.0467(8) Uani 1.00 4 d . . .
O(2) O 0.6328(4) 0.5900(3) 0.1549(2) 0.0821(12) Uani 1.00 4 d . . .
C(1) C 0.6140(5) 0.3331(3) 0.3591(2) 0.0459(12) Uani 1.00 4 d . . .
C(2) C 0.5117(5) 0.3070(4) 0.2990(3) 0.0687(17) Uani 1.00 4 d . . .
C(3) C 0.7139(6) 0.2511(4) 0.3688(3) 0.0668(16) Uani 1.00 4 d . . .
C(4) C 0.5497(6) 0.3399(4) 0.4213(3) 0.0689(17) Uani 1.00 4 d . . .
C(5) C 0.6063(5) 0.5581(3) 0.3468(2) 0.0455(12) Uani 1.00 4 d . . .
C(6) C 0.5923(6) 0.5834(4) 0.4192(3) 0.0730(17) Uani 1.00 4 d . . .
C(7) C 0.6831(5) 0.6388(4) 0.3193(3) 0.0619(15) Uani 1.00 4 d . . .
C(8) C 0.4724(5) 0.5533(4) 0.3055(3) 0.0608(15) Uani 1.00 4 d . . .
C(9) C 0.8381(4) 0.4585(4) 0.4067(2) 0.0470(12) Uani 1.00 4 d . . .
C(10) C 0.9515(4) 0.4108(3) 0.3839(2) 0.0417(11) Uani 1.00 4 d . . .
C(11) C 1.0607(5) 0.3862(4) 0.4293(2) 0.0559(14) Uani 1.00 4 d . . .
C(12) C 1.1642(5) 0.3411(4) 0.4091(3) 0.0599(15) Uani 1.00 4 d . . .
C(13) C 1.1599(5) 0.3179(4) 0.3433(3) 0.0542(14) Uani 1.00 4 d . . .
C(14) C 1.0519(4) 0.3417(3) 0.2972(2) 0.0428(11) Uani 1.00 4 d . . .
C(15) C 0.9451(4) 0.3891(3) 0.3153(2) 0.0333(10) Uani 1.00 4 d . . .
C(16) C 1.0464(4) 0.3136(4) 0.2250(2) 0.0474(12) Uani 1.00 4 d . . .
C(17) C 1.0128(5) 0.4964(4) 0.1514(3) 0.0521(13) Uani 1.00 4 d . . .
C(18) C 1.0882(7) 0.5393(5) 0.2143(3) 0.100(2) Uani 1.00 4 d . . .
C(19) C 1.1050(6) 0.4711(5) 0.1035(3) 0.089(2) Uani 1.00 4 d . . .
C(20) C 0.9206(6) 0.5727(4) 0.1189(4) 0.092(2) Uani 1.00 4 d . . .
C(21) C 0.8549(5) 0.3110(4) 0.1053(2) 0.0487(13) Uani 1.00 4 d . . .
C(22) C 0.9573(6) 0.2548(5) 0.0750(3) 0.086(2) Uani 1.00 4 d . . .
C(23) C 0.7714(5) 0.3698(4) 0.0510(2) 0.0673(16) Uani 1.00 4 d . . .
C(24) C 0.7676(6) 0.2386(4) 0.1334(3) 0.0681(16) Uani 1.00 4 d . . .
C(25) C 0.5889(5) 0.5065(5) 0.1551(3) 0.0522(14) Uani 1.00 4 d . . .
C(26) C 0.4591(6) 0.4890(5) 0.1122(3) 0.0820(20) Uani 1.00 4 d . . .
C(27) C 0.4303(6) 0.3932(5) 0.0904(4) 0.088(2) Uani 1.00 4 d . . .
C(28) C 0.3823(7) 0.3642(7) 0.0281(4) 0.093(2) Uani 1.00 4 d . . .
H(2A) H 0.4746 0.2442 0.3064 0.082 Uiso 1.00 4 calc R . .
H(2B) H 0.5516 0.3044 0.2591 0.082 Uiso 1.00 4 calc R . .
H(2C) H 0.4443 0.3560 0.2935 0.082 Uiso 1.00 4 calc R . .
H(3A) H 0.7825 0.2677 0.4050 0.080 Uiso 1.00 4 calc R . .
H(3B) H 0.7499 0.2423 0.3281 0.080 Uiso 1.00 4 calc R . .
H(3C) H 0.6727 0.1913 0.3796 0.080 Uiso 1.00 4 calc R . .
H(4A) H 0.6144 0.3547 0.4596 0.083 Uiso 1.00 4 calc R . .
H(4B) H 0.5087 0.2784 0.4283 0.083 Uiso 1.00 4 calc R . .
H(4C) H 0.4852 0.3910 0.4153 0.083 Uiso 1.00 4 calc R . .
H(6A) H 0.5425 0.5332 0.4370 0.088 Uiso 1.00 4 calc R . .
H(6B) H 0.5484 0.6453 0.4201 0.088 Uiso 1.00 4 calc R . .
H(6C) H 0.6773 0.5876 0.4462 0.088 Uiso 1.00 4 calc R . .
H(7A) H 0.6383 0.7002 0.3210 0.074 Uiso 1.00 4 calc R . .
H(7B) H 0.6913 0.6242 0.2735 0.074 Uiso 1.00 4 calc R . .
H(7C) H 0.7682 0.6432 0.3459 0.074 Uiso 1.00 4 calc R . .
H(8A) H 0.4176 0.5119 0.3277 0.073 Uiso 1.00 4 calc R . .
H(8B) H 0.4784 0.5267 0.2618 0.073 Uiso 1.00 4 calc R . .
H(8C) H 0.4358 0.6181 0.3005 0.073 Uiso 1.00 4 calc R . .
H(9A) H 0.8560 0.5274 0.4160 0.056 Uiso 1.00 4 calc R . .
H(9B) H 0.8193 0.4273 0.4475 0.056 Uiso 1.00 4 calc R . .
H(11) H 1.0635 0.4009 0.4747 0.067 Uiso 1.00 4 calc R . .
H(12) H 1.2377 0.3261 0.4402 0.072 Uiso 1.00 4 calc R . .
H(13) H 1.2301 0.2859 0.3292 0.065 Uiso 1.00 4 calc R . .
H(16A) H 1.0241 0.2448 0.2186 0.057 Uiso 1.00 4 calc R . .
H(16B) H 1.1302 0.3248 0.2108 0.057 Uiso 1.00 4 calc R . .
H(18A) H 1.1322 0.5977 0.2032 0.120 Uiso 1.00 4 calc R . .
H(18B) H 1.1513 0.4924 0.2349 0.120 Uiso 1.00 4 calc R . .
H(18C) H 1.0296 0.5555 0.2450 0.120 Uiso 1.00 4 calc R . .
H(19A) H 1.1520 0.5289 0.0942 0.107 Uiso 1.00 4 calc R . .
H(19B) H 1.0564 0.4463 0.0623 0.107 Uiso 1.00 4 calc R . .
H(19C) H 1.1655 0.4220 0.1234 0.107 Uiso 1.00 4 calc R . .
H(20A) H 0.8730 0.5473 0.0776 0.110 Uiso 1.00 4 calc R . .
H(20B) H 0.9688 0.6298 0.1094 0.110 Uiso 1.00 4 calc R . .
H(20C) H 0.8607 0.5903 0.1487 0.110 Uiso 1.00 4 calc R . .
H(22A) H 0.9153 0.2133 0.0394 0.103 Uiso 1.00 4 calc R . .
H(22B) H 1.0077 0.2153 0.1092 0.103 Uiso 1.00 4 calc R . .
H(22C) H 1.0137 0.3003 0.0572 0.103 Uiso 1.00 4 calc R . .
H(23A) H 0.7053 0.4042 0.0700 0.081 Uiso 1.00 4 calc R . .
H(23B) H 0.7309 0.3263 0.0162 0.081 Uiso 1.00 4 calc R . .
H(23C) H 0.8250 0.4163 0.0321 0.081 Uiso 1.00 4 calc R . .
H(24A) H 0.7274 0.1960 0.0980 0.082 Uiso 1.00 4 calc R . .
H(24B) H 0.7012 0.2735 0.1519 0.082 Uiso 1.00 4 calc R . .
H(24C) H 0.8185 0.2002 0.1681 0.082 Uiso 1.00 4 calc R . .
H(26A) H 0.3918 0.5104 0.1373 0.098 Uiso 1.00 4 calc R . .
H(26B) H 0.4535 0.5307 0.0727 0.098 Uiso 1.00 4 calc R . .
H(27) H 0.4464 0.3442 0.1229 0.106 Uiso 1.00 4 calc R . .
H(29) H 0.367(8) 0.404(6) -0.011(4) 0.151 Uiso 1.00 4 d . . .
H(30) H 0.358(9) 0.288(7) 0.016(4) 0.197 Uiso 1.00 4 d . . .

loop_
_atom_site_aniso_label
_atom_site_aniso_U_11
_atom_site_aniso_U_22
_atom_site_aniso_U_33
_atom_site_aniso_U_12
_atom_site_aniso_U_13
_atom_site_aniso_U_23
Ni(1) 0.0280(3) 0.0387(3) 0.0238(3) 0.0009(3) 0.0042(2) -0.0020(3)
P(1) 0.0355(6) 0.0399(7) 0.0276(6) 0.0008(6) 0.0075(5) -0.0031(5)
P(2) 0.0325(6) 0.0460(7) 0.0300(6) -0.0004(6) 0.0095(5) -0.0037(5)
O(1) 0.0350(17) 0.069(2) 0.0336(17) 0.0063(18) -0.0012(14) -0.0070(17)
O(2) 0.084(3) 0.081(3) 0.077(3) 0.011(3) 0.004(2) 0.009(2)
C(1) 0.047(3) 0.048(3) 0.046(3) 0.000(3) 0.017(2) 0.000(2)
C(2) 0.067(4) 0.071(4) 0.071(4) -0.030(3) 0.019(3) -0.009(3)
C(3) 0.079(4) 0.047(3) 0.080(4) -0.001(3) 0.029(3) 0.008(3)
C(4) 0.071(4) 0.078(4) 0.069(4) 0.002(3) 0.046(3) 0.010(3)
C(5) 0.052(3) 0.047(3) 0.038(3) 0.013(3) 0.011(2) -0.005(2)
C(6) 0.092(4) 0.080(4) 0.051(3) 0.026(4) 0.025(3) -0.019(3)
C(7) 0.073(4) 0.049(3) 0.062(4) 0.002(3) 0.002(3) -0.003(3)
C(8) 0.054(3) 0.067(4) 0.063(4) 0.019(3) 0.012(3) -0.003(3)
C(9) 0.044(3) 0.063(3) 0.032(3) -0.002(3) 0.000(2) -0.007(2)
C(10) 0.034(2) 0.055(3) 0.035(2) -0.006(2) 0.0010(19) -0.004(2)
C(11) 0.046(3) 0.087(4) 0.031(3) -0.007(3) -0.007(2) 0.004(3)
C(12) 0.032(3) 0.097(4) 0.045(3) 0.003(3) -0.010(2) 0.009(3)
C(13) 0.032(3) 0.075(4) 0.054(3) 0.010(3) 0.002(2) 0.007(3)
C(14) 0.035(3) 0.052(3) 0.042(3) 0.002(2) 0.008(2) 0.005(2)
C(15) 0.027(2) 0.041(3) 0.031(2) -0.002(2) 0.0036(18) 0.0007(19)
C(16) 0.041(3) 0.060(3) 0.044(3) 0.009(3) 0.015(2) -0.006(2)
C(17) 0.044(3) 0.066(4) 0.049(3) -0.013(3) 0.016(2) 0.007(3)
C(18) 0.120(6) 0.098(5) 0.080(5) -0.076(5) 0.007(4) 0.006(4)
C(19) 0.073(4) 0.113(6) 0.094(5) -0.008(4) 0.050(4) 0.020(4)
C(20) 0.086(5) 0.069(4) 0.123(6) -0.013(4) 0.025(4) 0.033(4)
C(21) 0.046(3) 0.061(3) 0.040(3) 0.008(3) 0.008(2) -0.017(2)
C(22) 0.080(4) 0.110(5) 0.068(4) 0.025(4) 0.011(3) -0.044(4)
C(23) 0.066(4) 0.097(5) 0.038(3) -0.001(3) 0.005(3) -0.012(3)
C(24) 0.080(4) 0.056(3) 0.065(4) -0.016(3) 0.000(3) -0.015(3)
C(25) 0.043(3) 0.072(4) 0.042(3) 0.010(3) 0.008(2) -0.014(3)
C(26) 0.055(4) 0.095(5) 0.087(5) 0.023(4) -0.019(3) -0.017(4)
C(27) 0.054(4) 0.088(5) 0.114(6) -0.003(4) -0.008(4) 0.002(4)
C(28) 0.071(5) 0.114(7) 0.083(6) 0.007(5) -0.019(4) -0.026(5)

loop_
_atom_type_symbol
_atom_type_description
_atom_type_scat_dispersion_real
_atom_type_scat_dispersion_imag
_atom_type_scat_source
Ni Ni 0.339 1.112
;
International Tables for Crystallography
(1992, Vol. C, Tables 4.2.6.8 and 6.1.1.4)
;
P P 0.102 0.094
;
International Tables for Crystallography
(1992, Vol. C, Tables 4.2.6.8 and 6.1.1.4)
;
O O 0.011 0.006
;
International Tables for Crystallography
(1992, Vol. C, Tables 4.2.6.8 and 6.1.1.4)
;
C C 0.003 0.002
;
International Tables for Crystallography
(1992, Vol. C, Tables 4.2.6.8 and 6.1.1.4)
;
H H 0.000 0.000
;
International Tables for Crystallography
(1992, Vol. C, Table 6.1.1.4)
;

loop_
_geom_angle_atom_site_label_1
_geom_angle_atom_site_label_2
_geom_angle_atom_site_label_3
_geom_angle
_geom_angle_publ_flag
_geom_angle_site_symmetry_1
_geom_angle_site_symmetry_2
_geom_angle_site_symmetry_3
P(1) Ni(1) P(2) 168.82(5) yes . . .
P(1) Ni(1) O(1) 94.61(10) yes . . .
P(1) Ni(1) C(15) 84.64(13) yes . . .
P(2) Ni(1) O(1) 96.28(10) yes . . .
P(2) Ni(1) C(15) 84.22(13) yes . . .
O(1) Ni(1) C(15) 171.89(17) yes . . .
Ni(1) P(1) C(1) 110.93(16) yes . . .
Ni(1) P(1) C(5) 119.79(16) yes . . .
Ni(1) P(1) C(9) 102.79(16) yes . . .
C(1) P(1) C(5) 112.5(2) yes . . .
C(1) P(1) C(9) 106.3(2) yes . . .
C(5) P(1) C(9) 102.8(2) yes . . .
Ni(1) P(2) C(16) 101.98(16) yes . . .
Ni(1) P(2) C(17) 114.80(18) yes . . .
Ni(1) P(2) C(21) 117.14(17) yes . . .
C(16) P(2) C(17) 104.5(2) yes . . .
C(16) P(2) C(21) 103.5(2) yes . . .
C(17) P(2) C(21) 112.6(2) yes . . .
Ni(1) O(1) C(25) 132.9(3) yes . . .
P(1) C(1) C(2) 109.2(3) yes . . .
P(1) C(1) C(3) 106.5(3) yes . . .
P(1) C(1) C(4) 115.0(3) yes . . .
C(2) C(1) C(3) 107.9(4) yes . . .
C(2) C(1) C(4) 109.1(4) yes . . .
C(3) C(1) C(4) 108.8(4) yes . . .
P(1) C(5) C(6) 113.4(3) yes . . .
P(1) C(5) C(7) 104.9(3) yes . . .
P(1) C(5) C(8) 112.3(3) yes . . .
C(6) C(5) C(7) 108.7(4) yes . . .
C(6) C(5) C(8) 108.5(4) yes . . .
C(7) C(5) C(8) 108.9(4) yes . . .
P(1) C(9) C(10) 107.0(3) yes . . .
C(9) C(10) C(11) 120.9(4) yes . . .
C(9) C(10) C(15) 118.8(3) yes . . .
C(11) C(10) C(15) 120.3(4) yes . . .
C(10) C(11) C(12) 121.3(5) yes . . .
C(11) C(12) C(13) 119.7(4) yes . . .
C(12) C(13) C(14) 119.9(5) yes . . .
C(13) C(14) C(15) 122.4(4) yes . . .
C(13) C(14) C(16) 119.7(4) yes . . .
C(15) C(14) C(16) 117.9(4) yes . . .
Ni(1) C(15) C(10) 121.4(3) yes . . .
Ni(1) C(15) C(14) 122.3(3) yes . . .
C(10) C(15) C(14) 116.3(4) yes . . .
P(2) C(16) C(14) 106.6(3) yes . . .
P(2) C(17) C(18) 107.0(4) yes . . .
P(2) C(17) C(19) 113.8(4) yes . . .
P(2) C(17) C(20) 110.6(4) yes . . .
C(18) C(17) C(19) 109.3(5) yes . . .
C(18) C(17) C(20) 108.1(5) yes . . .
C(19) C(17) C(20) 107.9(5) yes . . .
P(2) C(21) C(22) 113.8(3) yes . . .
P(2) C(21) C(23) 111.2(4) yes . . .
P(2) C(21) C(24) 105.3(3) yes . . .
C(22) C(21) C(23) 109.6(4) yes . . .
C(22) C(21) C(24) 108.8(4) yes . . .
C(23) C(21) C(24) 107.9(4) yes . . .
O(1) C(25) O(2) 126.6(5) yes . . .
O(1) C(25) C(26) 116.8(5) yes . . .
O(2) C(25) C(26) 116.5(5) yes . . .
C(25) C(26) C(27) 117.3(5) yes . . .
C(26) C(27) C(28) 127.1(7) yes . . .
C(1) C(2) H(2A) 109.479 yes . . .
C(1) C(2) H(2B) 109.468 yes . . .
C(1) C(2) H(2C) 109.470 yes . . .
H(2A) C(2) H(2B) 109.469 yes . . .
H(2A) C(2) H(2C) 109.472 yes . . .
H(2B) C(2) H(2C) 109.470 yes . . .
C(1) C(3) H(3A) 109.465 yes . . .
C(1) C(3) H(3B) 109.466 yes . . .
C(1) C(3) H(3C) 109.474 yes . . .
H(3A) C(3) H(3B) 109.476 yes . . .
H(3A) C(3) H(3C) 109.467 yes . . .
H(3B) C(3) H(3C) 109.480 yes . . .
C(1) C(4) H(4A) 109.465 yes . . .
C(1) C(4) H(4B) 109.473 yes . . .
C(1) C(4) H(4C) 109.470 yes . . .
H(4A) C(4) H(4B) 109.485 yes . . .
H(4A) C(4) H(4C) 109.461 yes . . .
H(4B) C(4) H(4C) 109.474 yes . . .
C(5) C(6) H(6A) 109.468 yes . . .
C(5) C(6) H(6B) 109.471 yes . . .
C(5) C(6) H(6C) 109.469 yes . . .
H(6A) C(6) H(6B) 109.467 yes . . .
H(6A) C(6) H(6C) 109.470 yes . . .
H(6B) C(6) H(6C) 109.482 yes . . .
C(5) C(7) H(7A) 109.470 yes . . .
C(5) C(7) H(7B) 109.468 yes . . .
C(5) C(7) H(7C) 109.475 yes . . .
H(7A) C(7) H(7B) 109.466 yes . . .
H(7A) C(7) H(7C) 109.471 yes . . .
H(7B) C(7) H(7C) 109.476 yes . . .
C(5) C(8) H(8A) 109.465 yes . . .
C(5) C(8) H(8B) 109.473 yes . . .
C(5) C(8) H(8C) 109.470 yes . . .
H(8A) C(8) H(8B) 109.471 yes . . .
H(8A) C(8) H(8C) 109.469 yes . . .
H(8B) C(8) H(8C) 109.478 yes . . .
P(1) C(9) H(9A) 110.314 yes . . .
P(1) C(9) H(9B) 110.308 yes . . .
C(10) C(9) H(9A) 110.318 yes . . .
C(10) C(9) H(9B) 110.299 yes . . .
H(9A) C(9) H(9B) 108.560 yes . . .
C(10) C(11) H(11) 119.329 yes . . .
C(12) C(11) H(11) 119.328 yes . . .
C(11) C(12) H(12) 120.170 yes . . .
C(13) C(12) H(12) 120.170 yes . . .
C(12) C(13) H(13) 120.024 yes . . .
C(14) C(13) H(13) 120.033 yes . . .
P(2) C(16) H(16A) 110.425 yes . . .
P(2) C(16) H(16B) 110.415 yes . . .
C(14) C(16) H(16A) 110.408 yes . . .
C(14) C(16) H(16B) 110.414 yes . . .
H(16A) C(16) H(16B) 108.626 yes . . .
C(17) C(18) H(18A) 109.470 yes . . .
C(17) C(18) H(18B) 109.477 yes . . .
C(17) C(18) H(18C) 109.477 yes . . .
H(18A) C(18) H(18B) 109.466 yes . . .
H(18A) C(18) H(18C) 109.469 yes . . .
H(18B) C(18) H(18C) 109.469 yes . . .
C(17) C(19) H(19A) 109.473 yes . . .
C(17) C(19) H(19B) 109.473 yes . . .
C(17) C(19) H(19C) 109.474 yes . . .
H(19A) C(19) H(19B) 109.471 yes . . .
H(19A) C(19) H(19C) 109.468 yes . . .
H(19B) C(19) H(19C) 109.469 yes . . .
C(17) C(20) H(20A) 109.469 yes . . .
C(17) C(20) H(20B) 109.468 yes . . .
C(17) C(20) H(20C) 109.473 yes . . .
H(20A) C(20) H(20B) 109.463 yes . . .
H(20A) C(20) H(20C) 109.477 yes . . .
H(20B) C(20) H(20C) 109.477 yes . . .
C(21) C(22) H(22A) 109.470 yes . . .
C(21) C(22) H(22B) 109.478 yes . . .
C(21) C(22) H(22C) 109.474 yes . . .
H(22A) C(22) H(22B) 109.466 yes . . .
H(22A) C(22) H(22C) 109.465 yes . . .
H(22B) C(22) H(22C) 109.474 yes . . .
C(21) C(23) H(23A) 109.476 yes . . .
C(21) C(23) H(23B) 109.473 yes . . .
C(21) C(23) H(23C) 109.471 yes . . .
H(23A) C(23) H(23B) 109.469 yes . . .
H(23A) C(23) H(23C) 109.465 yes . . .
H(23B) C(23) H(23C) 109.472 yes . . .
C(21) C(24) H(24A) 109.482 yes . . .
C(21) C(24) H(24B) 109.475 yes . . .
C(21) C(24) H(24C) 109.467 yes . . .
H(24A) C(24) H(24B) 109.470 yes . . .
H(24A) C(24) H(24C) 109.475 yes . . .
H(24B) C(24) H(24C) 109.457 yes . . .
C(25) C(26) H(26A) 107.982 yes . . .
C(25) C(26) H(26B) 107.982 yes . . .
C(27) C(26) H(26A) 107.982 yes . . .
C(27) C(26) H(26B) 107.986 yes . . .
H(26A) C(26) H(26B) 107.240 yes . . .
C(26) C(27) H(27) 116.475 yes . . .
C(28) C(27) H(27) 116.465 yes . . .
C(27) C(28) H(29) 127.108 yes . . .
C(27) C(28) H(30) 122.128 yes . . .
H(29) C(28) H(30) 110.747 yes . . .

loop_
_geom_bond_atom_site_label_1
_geom_bond_atom_site_label_2
_geom_bond_distance
_geom_bond_publ_flag
_geom_bond_site_symmetry_1
_geom_bond_site_symmetry_2
Ni(1) P(1) 2.2039(13) yes . .
Ni(1) P(2) 2.2076(14) yes . .
Ni(1) O(1) 1.929(3) yes . .
Ni(1) C(15) 1.923(4) yes . .
P(1) C(1) 1.866(5) yes . .
P(1) C(5) 1.869(5) yes . .
P(1) C(9) 1.824(4) yes . .
P(2) C(16) 1.825(5) yes . .
P(2) C(17) 1.864(6) yes . .
P(2) C(21) 1.865(5) yes . .
O(1) C(25) 1.240(7) yes . .
O(2) C(25) 1.238(8) yes . .
C(1) C(2) 1.533(7) yes . .
C(1) C(3) 1.532(7) yes . .
C(1) C(4) 1.525(8) yes . .
C(5) C(6) 1.541(7) yes . .
C(5) C(7) 1.529(7) yes . .
C(5) C(8) 1.518(6) yes . .
C(9) C(10) 1.495(7) yes . .
C(10) C(11) 1.392(6) yes . .
C(10) C(15) 1.417(6) yes . .
C(11) C(12) 1.369(8) yes . .
C(12) C(13) 1.368(7) yes . .
C(13) C(14) 1.388(6) yes . .
C(14) C(15) 1.395(6) yes . .
C(14) C(16) 1.508(7) yes . .
C(17) C(18) 1.511(8) yes . .
C(17) C(19) 1.519(9) yes . .
C(17) C(20) 1.508(8) yes . .
C(21) C(22) 1.530(8) yes . .
C(21) C(23) 1.526(7) yes . .
C(21) C(24) 1.525(8) yes . .
C(25) C(26) 1.514(7) yes . .
C(26) C(27) 1.407(10) yes . .
C(27) C(28) 1.346(11) yes . .
C(2) H(2A) 0.970 yes . .
C(2) H(2B) 0.970 yes . .
C(2) H(2C) 0.970 yes . .
C(3) H(3A) 0.970 yes . .
C(3) H(3B) 0.970 yes . .
C(3) H(3C) 0.970 yes . .
C(4) H(4A) 0.970 yes . .
C(4) H(4B) 0.970 yes . .
C(4) H(4C) 0.970 yes . .
C(6) H(6A) 0.970 yes . .
C(6) H(6B) 0.970 yes . .
C(6) H(6C) 0.970 yes . .
C(7) H(7A) 0.970 yes . .
C(7) H(7B) 0.970 yes . .
C(7) H(7C) 0.970 yes . .
C(8) H(8A) 0.970 yes . .
C(8) H(8B) 0.970 yes . .
C(8) H(8C) 0.970 yes . .
C(9) H(9A) 0.980 yes . .
C(9) H(9B) 0.980 yes . .
C(11) H(11) 0.940 yes . .
C(12) H(12) 0.940 yes . .
C(13) H(13) 0.940 yes . .
C(16) H(16A) 0.980 yes . .
C(16) H(16B) 0.980 yes . .
C(18) H(18A) 0.970 yes . .
C(18) H(18B) 0.970 yes . .
C(18) H(18C) 0.970 yes . .
C(19) H(19A) 0.970 yes . .
C(19) H(19B) 0.970 yes . .
C(19) H(19C) 0.970 yes . .
C(20) H(20A) 0.970 yes . .
C(20) H(20B) 0.970 yes . .
C(20) H(20C) 0.970 yes . .
C(22) H(22A) 0.970 yes . .
C(22) H(22B) 0.970 yes . .
C(22) H(22C) 0.970 yes . .
C(23) H(23A) 0.970 yes . .
C(23) H(23B) 0.970 yes . .
C(23) H(23C) 0.970 yes . .
C(24) H(24A) 0.970 yes . .
C(24) H(24B) 0.970 yes . .
C(24) H(24C) 0.970 yes . .
C(26) H(26A) 0.980 yes . .
C(26) H(26B) 0.980 yes . .
C(27) H(27) 0.940 yes . .
C(28) H(29) 0.954 yes . .
C(28) H(30) 1.096 yes . .

loop_
_geom_contact_atom_site_label_1
_geom_contact_atom_site_label_2
_geom_contact_distance
_geom_contact_publ_flag
_geom_contact_site_symmetry_1
_geom_contact_site_symmetry_2
Ni(1) O(2) 3.320(4) yes . .
Ni(1) C(3) 3.555(6) yes . .
Ni(1) C(7) 3.564(5) yes . .
Ni(1) C(24) 3.462(5) yes . .
O(1) C(2) 3.316(7) yes . .
O(1) C(8) 3.555(6) yes . .
O(1) C(21) 3.487(6) yes . .
O(1) C(23) 3.431(6) yes . .
O(1) C(24) 3.310(6) yes . .
O(1) C(27) 2.774(7) yes . .
O(2) C(7) 3.364(7) yes . .
O(2) C(20) 3.227(8) yes . .
O(2) C(27) 3.560(8) yes . .
C(1) C(8) 3.471(7) yes . .
C(2) C(8) 3.418(8) yes . .
C(3) C(9) 3.180(7) yes . .
C(3) C(10) 3.301(7) yes . .
C(3) C(15) 3.393(7) yes . .
C(4) C(5) 3.455(7) yes . .
C(4) C(6) 3.381(8) yes . .
C(4) C(9) 3.491(8) yes . .
C(6) C(9) 3.143(8) yes . .
C(7) C(9) 3.321(7) yes . .
C(8) C(25) 3.525(8) yes . .
C(10) C(13) 2.770(7) yes . .
C(11) C(14) 2.738(7) yes . .
C(12) C(15) 2.820(6) yes . .
C(14) C(18) 3.253(8) yes . .
C(15) C(18) 3.423(8) yes . .
C(16) C(18) 3.148(8) yes . .
C(16) C(19) 3.414(8) yes . .
C(16) C(22) 3.148(7) yes . .
C(16) C(24) 3.370(7) yes . .
C(17) C(23) 3.458(7) yes . .
C(19) C(21) 3.431(8) yes . .
C(19) C(22) 3.363(9) yes . .
C(20) C(23) 3.385(8) yes . .
O(2) C(2) 3.541(7) yes . 2_655
C(2) O(2) 3.541(7) yes . 2_645
C(13) C(20) 3.591(8) yes . 2_745
C(20) C(13) 3.591(8) yes . 2_755
Ni(1) H(2B) 3.0577 yes . .
Ni(1) H(3B) 3.0066 yes . .
Ni(1) H(7B) 3.0463 yes . .
Ni(1) H(16A) 3.5560 yes . .
Ni(1) H(18C) 3.0797 yes . .
Ni(1) H(20C) 3.2562 yes . .
Ni(1) H(24B) 2.9349 yes . .
Ni(1) H(24C) 3.5176 yes . .
P(1) H(2B) 2.8381 yes . .
P(1) H(2C) 2.9738 yes . .
P(1) H(3A) 2.8405 yes . .
P(1) H(3B) 2.8494 yes . .
P(1) H(4A) 3.0062 yes . .
P(1) H(4C) 3.0304 yes . .
P(1) H(6A) 3.0384 yes . .
P(1) H(6C) 2.9644 yes . .
P(1) H(7A) 3.5840 yes . .
P(1) H(7B) 2.8028 yes . .
P(1) H(7C) 2.8151 yes . .
P(1) H(8A) 3.0902 yes . .
P(1) H(8B) 2.8392 yes . .
P(2) H(18A) 3.5958 yes . .
P(2) H(18B) 2.8687 yes . .
P(2) H(18C) 2.8044 yes . .
P(2) H(19B) 3.0116 yes . .
P(2) H(19C) 2.9622 yes . .
P(2) H(20A) 2.9530 yes . .
P(2) H(20C) 2.8714 yes . .
P(2) H(22B) 2.9767 yes . .
P(2) H(22C) 3.0185 yes . .
P(2) H(23A) 2.8957 yes . .
P(2) H(23C) 2.9839 yes . .
P(2) H(24A) 3.5826 yes . .
P(2) H(24B) 2.7995 yes . .
P(2) H(24C) 2.8215 yes . .
O(1) H(2B) 2.5789 yes . .
O(1) H(2C) 3.3733 yes . .
O(1) H(7B) 3.1086 yes . .
O(1) H(8B) 2.7240 yes . .
O(1) H(20C) 3.3341 yes . .
O(1) H(23A) 2.6398 yes . .
O(1) H(24B) 2.4815 yes . .
O(1) H(26A) 2.8217 yes . .
O(1) H(26B) 3.0821 yes . .
O(1) H(27) 2.5682 yes . .
O(2) H(7B) 2.4343 yes . .
O(2) H(8B) 3.0366 yes . .
O(2) H(20A) 3.2286 yes . .
O(2) H(20C) 2.4144 yes . .
O(2) H(23A) 3.2415 yes . .
O(2) H(26A) 2.7252 yes . .
O(2) H(26B) 2.4471 yes . .
C(1) H(6A) 3.3199 yes . .
C(1) H(8A) 3.2061 yes . .
C(1) H(8B) 3.4823 yes . .
C(1) H(9B) 2.8825 yes . .
C(2) H(3A) 3.3232 yes . .
C(2) H(3B) 2.6290 yes . .
C(2) H(3C) 2.6800 yes . .
C(2) H(4A) 3.3335 yes . .
C(2) H(4B) 2.6602 yes . .
C(2) H(4C) 2.6838 yes . .
C(2) H(8A) 3.0727 yes . .
C(2) H(8B) 3.1221 yes . .
C(2) H(27) 3.5701 yes . .
C(3) H(2A) 2.6282 yes . .
C(3) H(2B) 2.6816 yes . .
C(3) H(2C) 3.3229 yes . .
C(3) H(4A) 2.6720 yes . .
C(3) H(4B) 2.6579 yes . .
C(3) H(4C) 3.3288 yes . .
C(3) H(9B) 3.0151 yes . .
C(4) H(2A) 2.6858 yes . .
C(4) H(2B) 3.3321 yes . .
C(4) H(2C) 2.6621 yes . .
C(4) H(3A) 2.7051 yes . .
C(4) H(3B) 3.3260 yes . .
C(4) H(3C) 2.6293 yes . .
C(4) H(6A) 2.6814 yes . .
C(4) H(8A) 3.2082 yes . .
C(4) H(9B) 3.0416 yes . .
C(5) H(2C) 3.3472 yes . .
C(5) H(4C) 3.0660 yes . .
C(5) H(9A) 2.8001 yes . .
C(5) H(9B) 3.3096 yes . .
C(6) H(4A) 3.2516 yes . .
C(6) H(4C) 2.8726 yes . .
C(6) H(7A) 2.6648 yes . .
C(6) H(7B) 3.3381 yes . .
C(6) H(7C) 2.6783 yes . .
C(6) H(8A) 2.5887 yes . .
C(6) H(8B) 3.3229 yes . .
C(6) H(8C) 2.7341 yes . .
C(6) H(9A) 2.8818 yes . .
C(6) H(9B) 3.1901 yes . .
C(7) H(6A) 3.3356 yes . .
C(7) H(6B) 2.6675 yes . .
C(7) H(6C) 2.6814 yes . .
C(7) H(8A) 3.3142 yes . .
C(7) H(8B) 2.7478 yes . .
C(7) H(8C) 2.5765 yes . .
C(7) H(9A) 2.8914 yes . .
C(8) H(2C) 2.7370 yes . .
C(8) H(4C) 3.1443 yes . .
C(8) H(6A) 2.6703 yes . .
C(8) H(6B) 2.6587 yes . .
C(8) H(6C) 3.3240 yes . .
C(8) H(7A) 2.6534 yes . .
C(8) H(7B) 2.6690 yes . .
C(8) H(7C) 3.3200 yes . .
C(8) H(26A) 3.4364 yes . .
C(9) H(3A) 2.6876 yes . .
C(9) H(3B) 3.4327 yes . .
C(9) H(4A) 3.0842 yes . .
C(9) H(6A) 3.4151 yes . .
C(9) H(6C) 2.6608 yes . .
C(9) H(7C) 2.8690 yes . .
C(9) H(11) 2.6612 yes . .
C(10) H(3A) 2.7289 yes . .
C(10) H(3B) 3.2213 yes . .
C(10) H(12) 3.2539 yes . .
C(11) H(3A) 3.3110 yes . .
C(11) H(9A) 2.8770 yes . .
C(11) H(9B) 2.6773 yes . .
C(11) H(13) 3.2159 yes . .
C(13) H(11) 3.2116 yes . .
C(13) H(16A) 2.8819 yes . .
C(13) H(16B) 2.6595 yes . .
C(13) H(18B) 3.2493 yes . .
C(14) H(3B) 3.5973 yes . .
C(14) H(12) 3.2372 yes . .
C(14) H(18B) 2.7228 yes . .
C(14) H(18C) 3.1222 yes . .
C(15) H(3A) 3.1642 yes . .
C(15) H(3B) 2.9181 yes . .
C(15) H(9A) 3.0485 yes . .
C(15) H(9B) 3.2181 yes . .
C(15) H(11) 3.2814 yes . .
C(15) H(13) 3.2807 yes . .
C(15) H(16A) 3.0013 yes . .
C(15) H(16B) 3.2200 yes . .
C(15) H(18B) 3.2396 yes . .
C(15) H(18C) 2.9089 yes . .
C(16) H(13) 2.6523 yes . .
C(16) H(18B) 2.6890 yes . .
C(16) H(18C) 3.3598 yes . .
C(16) H(19C) 2.9786 yes . .
C(16) H(22B) 2.6889 yes . .
C(16) H(22C) 3.3771 yes . .
C(16) H(24C) 2.9337 yes . .
C(17) H(16B) 2.8405 yes . .
C(17) H(22C) 3.3088 yes . .
C(17) H(23C) 3.0741 yes . .
C(18) H(16B) 2.9862 yes . .
C(18) H(19A) 2.6345 yes . .
C(18) H(19B) 3.3094 yes . .
C(18) H(19C) 2.6735 yes . .
C(18) H(20A) 3.2889 yes . .
C(18) H(20B) 2.6094 yes . .
C(18) H(20C) 2.6363 yes . .
C(19) H(16B) 2.9484 yes . .
C(19) H(18A) 2.6523 yes . .
C(19) H(18B) 2.6513 yes . .
C(19) H(18C) 3.3116 yes . .
C(19) H(20A) 2.6250 yes . .
C(19) H(20B) 2.6224 yes . .
C(19) H(20C) 3.2938 yes . .
C(19) H(22C) 2.6532 yes . .
C(19) H(23C) 3.1531 yes . .
C(20) H(18A) 2.6019 yes . .
C(20) H(18B) 3.2880 yes . .
C(20) H(18C) 2.6455 yes . .
C(20) H(19A) 2.6261 yes . .
C(20) H(19B) 2.6269 yes . .
C(20) H(19C) 3.2917 yes . .
C(20) H(23A) 3.2780 yes . .
C(20) H(23C) 2.8608 yes . .
C(21) H(16A) 2.8244 yes . .
C(21) H(16B) 3.3171 yes . .
C(21) H(19B) 3.0480 yes . .
C(21) H(19C) 3.5646 yes . .
C(21) H(20A) 3.3093 yes . .
C(22) H(16A) 2.8924 yes . .
C(22) H(16B) 3.1996 yes . .
C(22) H(19B) 2.8595 yes . .
C(22) H(19C) 3.2166 yes . .
C(22) H(23A) 3.3367 yes . .
C(22) H(23B) 2.6697 yes . .
C(22) H(23C) 2.6892 yes . .
C(22) H(24A) 2.6545 yes . .
C(22) H(24B) 3.3263 yes . .
C(22) H(24C) 2.6712 yes . .
C(23) H(19B) 3.1436 yes . .
C(23) H(20A) 2.6844 yes . .
C(23) H(22A) 2.6616 yes . .
C(23) H(22B) 3.3356 yes . .
C(23) H(22C) 2.6993 yes . .
C(23) H(24A) 2.6435 yes . .
C(23) H(24B) 2.6440 yes . .
C(23) H(24C) 3.3126 yes . .
C(24) H(16A) 2.9596 yes . .
C(24) H(22A) 2.6665 yes . .
C(24) H(22B) 2.6616 yes . .
C(24) H(22C) 3.3253 yes . .
C(24) H(23A) 2.6468 yes . .
C(24) H(23B) 2.6414 yes . .
C(24) H(23C) 3.3123 yes . .
C(25) H(2B) 3.5525 yes . .
C(25) H(7B) 2.9546 yes . .
C(25) H(8B) 2.6314 yes . .
C(25) H(20C) 3.0964 yes . .
C(25) H(23A) 2.6704 yes . .
C(25) H(24B) 3.4205 yes . .
C(25) H(27) 2.7093 yes . .
C(26) H(8B) 3.0582 yes . .
C(26) H(23A) 3.0774 yes . .
C(26) H(29) 2.7949 yes . .
C(26) H(30) 3.4522 yes . .
C(27) H(23A) 2.9828 yes . .
C(27) H(24B) 3.3491 yes . .
C(28) H(23A) 3.4050 yes . .
C(28) H(26A) 2.9847 yes . .
C(28) H(26B) 2.5321 yes . .
H(2A) H(3A) 3.5339 yes . .
H(2A) H(3B) 2.8511 yes . .
H(2A) H(3C) 2.4646 yes . .
H(2A) H(4A) 3.5632 yes . .
H(2A) H(4B) 2.4898 yes . .
H(2A) H(4C) 2.9852 yes . .
H(2B) H(3A) 3.5507 yes . .
H(2B) H(3B) 2.4671 yes . .
H(2B) H(3C) 3.0045 yes . .
H(2B) H(4B) 3.5537 yes . .
H(2B) H(4C) 3.5602 yes . .
H(2B) H(8A) 3.5619 yes . .
H(2B) H(8B) 3.1565 yes . .
H(2B) H(24B) 2.9111 yes . .
H(2B) H(27) 2.8637 yes . .
H(2C) H(3B) 3.5348 yes . .
H(2C) H(3C) 3.5487 yes . .
H(2C) H(4A) 3.5563 yes . .
H(2C) H(4B) 2.9152 yes . .
H(2C) H(4C) 2.4896 yes . .
H(2C) H(8A) 2.2854 yes . .
H(2C) H(8B) 2.4771 yes . .
H(2C) H(27) 3.4728 yes . .
H(3A) H(4A) 2.5296 yes . .
H(3A) H(4B) 2.9880 yes . .
H(3A) H(4C) 3.5861 yes . .
H(3A) H(9B) 2.3684 yes . .
H(3A) H(11) 3.5666 yes . .
H(3B) H(4A) 3.5726 yes . .
H(3B) H(4B) 3.5258 yes . .
H(3B) H(9B) 3.5113 yes . .
H(3B) H(24B) 3.5588 yes . .
H(3B) H(24C) 3.4876 yes . .
H(3C) H(4A) 2.8967 yes . .
H(3C) H(4B) 2.4332 yes . .
H(3C) H(4C) 3.5222 yes . .
H(4A) H(6A) 2.5893 yes . .
H(4A) H(6C) 3.2927 yes . .
H(4A) H(9B) 2.4196 yes . .
H(4B) H(6A) 3.5253 yes . .
H(4C) H(6A) 2.0740 yes . .
H(4C) H(6B) 3.5604 yes . .
H(4C) H(6C) 3.3721 yes . .
H(4C) H(8A) 2.4570 yes . .
H(4C) H(9B) 3.4982 yes . .
H(6A) H(7A) 3.5490 yes . .
H(6A) H(7C) 3.5659 yes . .
H(6A) H(8A) 2.4104 yes . .
H(6A) H(8B) 3.5160 yes . .
H(6A) H(8C) 3.0520 yes . .
H(6A) H(9A) 3.3838 yes . .
H(6A) H(9B) 3.2256 yes . .
H(6B) H(7A) 2.4723 yes . .
H(6B) H(7B) 3.5535 yes . .
H(6B) H(7C) 2.9483 yes . .
H(6B) H(8A) 2.8210 yes . .
H(6B) H(8B) 3.5755 yes . .
H(6B) H(8C) 2.5533 yes . .
H(6C) H(7A) 2.9489 yes . .
H(6C) H(7B) 3.5704 yes . .
H(6C) H(7C) 2.5018 yes . .
H(6C) H(8A) 3.4941 yes . .
H(6C) H(8C) 3.5990 yes . .
H(6C) H(9A) 2.2231 yes . .
H(6C) H(9B) 2.6598 yes . .
H(7A) H(8A) 3.4919 yes . .
H(7A) H(8B) 3.0520 yes . .
H(7A) H(8C) 2.3835 yes . .
H(7B) H(8A) 3.5852 yes . .
H(7B) H(8B) 2.5834 yes . .
H(7B) H(8C) 2.8220 yes . .
H(7B) H(9A) 3.3978 yes . .
H(7B) H(20C) 3.3521 yes . .
H(7C) H(8C) 3.4793 yes . .
H(7C) H(9A) 2.2341 yes . .
H(8B) H(26A) 2.5572 yes . .
H(8C) H(26A) 3.5931 yes . .
H(9A) H(11) 2.8917 yes . .
H(9B) H(11) 2.5586 yes . .
H(11) H(12) 2.3016 yes . .
H(12) H(13) 2.3109 yes . .
H(13) H(16A) 2.9140 yes . .
H(13) H(16B) 2.5225 yes . .
H(13) H(18B) 3.4533 yes . .
H(16A) H(19C) 3.5785 yes . .
H(16A) H(22B) 2.2386 yes . .
H(16A) H(22C) 3.3514 yes . .
H(16A) H(24B) 3.4642 yes . .
H(16A) H(24C) 2.3177 yes . .
H(16B) H(18B) 2.3599 yes . .
H(16B) H(18C) 3.4494 yes . .
H(16B) H(19B) 3.4286 yes . .
H(16B) H(19C) 2.3003 yes . .
H(16B) H(22B) 2.7097 yes . .
H(16B) H(22C) 3.1834 yes . .
H(18A) H(19A) 2.4481 yes . .
H(18A) H(19B) 3.5273 yes . .
H(18A) H(19C) 2.9623 yes . .
H(18A) H(20A) 3.4893 yes . .
H(18A) H(20B) 2.3932 yes . .
H(18A) H(20C) 2.8890 yes . .
H(18B) H(19A) 2.9028 yes . .
H(18B) H(19B) 3.5453 yes . .
H(18B) H(19C) 2.4891 yes . .
H(18B) H(20B) 3.4900 yes . .
H(18B) H(20C) 3.5312 yes . .
H(18C) H(19A) 3.5257 yes . .
H(18C) H(19C) 3.5545 yes . .
H(18C) H(20A) 3.5352 yes . .
H(18C) H(20B) 2.9137 yes . .
H(18C) H(20C) 2.4690 yes . .
H(19A) H(20A) 2.9034 yes . .
H(19A) H(20B) 2.4298 yes . .
H(19A) H(20C) 3.5151 yes . .
H(19A) H(22C) 3.4952 yes . .
H(19B) H(20A) 2.4335 yes . .
H(19B) H(20B) 2.9007 yes . .
H(19B) H(20C) 3.5170 yes . .
H(19B) H(22A) 3.5310 yes . .
H(19B) H(22B) 3.3808 yes . .
H(19B) H(22C) 2.0575 yes . .
H(19B) H(23C) 2.4425 yes . .
H(19C) H(20A) 3.5131 yes . .
H(19C) H(20B) 3.5107 yes . .
H(19C) H(22B) 3.2809 yes . .
H(19C) H(22C) 2.5431 yes . .
H(20A) H(23A) 2.6279 yes . .
H(20A) H(23B) 3.5250 yes . .
H(20A) H(23C) 2.0517 yes . .
H(20B) H(23C) 3.5520 yes . .
H(20C) H(23A) 3.3059 yes . .
H(20C) H(23C) 3.3463 yes . .
H(22A) H(23A) 3.5464 yes . .
H(22A) H(23B) 2.4685 yes . .
H(22A) H(23C) 2.9452 yes . .
H(22A) H(24A) 2.4711 yes . .
H(22A) H(24B) 3.5487 yes . .
H(22A) H(24C) 2.9564 yes . .
H(22B) H(23B) 3.5470 yes . .
H(22B) H(23C) 3.5797 yes . .
H(22B) H(24A) 2.9244 yes . .
H(22B) H(24B) 3.5530 yes . .
H(22B) H(24C) 2.4838 yes . .
H(22C) H(23A) 3.5840 yes . .
H(22C) H(23B) 2.9721 yes . .
H(22C) H(23C) 2.5298 yes . .
H(22C) H(24A) 3.5440 yes . .
H(22C) H(24C) 3.5543 yes . .
H(23A) H(24A) 2.9228 yes . .
H(23A) H(24B) 2.4553 yes . .
H(23A) H(24C) 3.5351 yes . .
H(23A) H(26B) 3.1706 yes . .
H(23A) H(27) 3.1849 yes . .
H(23B) H(24A) 2.4489 yes . .
H(23B) H(24B) 2.9156 yes . .
H(23B) H(24C) 3.5308 yes . .
H(23C) H(24A) 3.5309 yes . .
H(23C) H(24B) 3.5338 yes . .
H(24B) H(27) 2.8169 yes . .
H(26A) H(27) 2.3868 yes . .
H(26A) H(29) 3.3251 yes . .
H(26B) H(27) 2.7664 yes . .
H(26B) H(29) 2.5074 yes . .
H(27) H(29) 2.8356 yes . .
H(27) H(30) 2.3503 yes . .
O(2) H(2A) 2.5816 yes . 2_655
O(2) H(3C) 3.4621 yes . 2_655
O(2) H(4B) 3.3127 yes . 2_655
O(2) H(13) 3.0480 yes . 2_755
O(2) H(29) 2.9251 yes . 3_665
C(2) H(7A) 3.0594 yes . 2_645
C(2) H(7B) 3.4689 yes . 2_645
C(2) H(8C) 3.3919 yes . 2_645
C(2) H(13) 3.1257 yes . 1_455
C(3) H(18A) 3.1552 yes . 2_745
C(3) H(19A) 3.3982 yes . 2_745
C(3) H(23B) 3.1558 yes . 4_555
C(3) H(26A) 3.4881 yes . 2_645
C(4) H(6B) 3.5423 yes . 3_666
C(4) H(12) 3.3612 yes . 1_455
C(4) H(23B) 3.3756 yes . 4_555
C(4) H(30) 3.4800 yes . 4_555
C(6) H(4C) 3.5988 yes . 3_666
C(6) H(12) 3.3546 yes . 3_766
C(6) H(30) 3.1162 yes . 2_655
C(7) H(2A) 3.1635 yes . 2_655
C(7) H(2B) 3.5415 yes . 2_655
C(7) H(16A) 3.5934 yes . 2_755
C(7) H(16B) 3.3388 yes . 2_755
C(7) H(22B) 3.4988 yes . 2_755
C(7) H(27) 3.4230 yes . 2_655
C(8) H(2A) 3.5740 yes . 2_655
C(8) H(18B) 3.5451 yes . 1_455
C(9) H(11) 3.1341 yes . 3_766
C(9) H(22A) 3.5796 yes . 4_555
C(11) H(6C) 3.4452 yes . 3_766
C(11) H(9A) 3.3431 yes . 3_766
C(11) H(22A) 3.2092 yes . 4_555
C(12) H(4C) 3.4190 yes . 1_655
C(12) H(6C) 3.2891 yes . 3_766
C(12) H(20B) 3.2203 yes . 2_745
C(12) H(30) 3.2564 yes . 4_655
C(13) H(2C) 3.3404 yes . 1_655
C(13) H(20B) 3.1406 yes . 2_745
C(13) H(20C) 3.1460 yes . 2_745
C(14) H(20B) 3.5043 yes . 2_745
C(16) H(7C) 3.5006 yes . 2_745
C(18) H(3B) 3.4481 yes . 2_755
C(18) H(16A) 3.4278 yes . 2_755
C(18) H(24C) 3.2901 yes . 2_755
C(19) H(23C) 3.3413 yes . 3_765
C(19) H(26A) 3.0266 yes . 1_655
C(20) H(13) 3.5700 yes . 2_755
C(20) H(29) 3.4476 yes . 3_665
C(22) H(7C) 3.4288 yes . 2_745
C(22) H(11) 3.2733 yes . 4_554
C(23) H(3A) 3.5347 yes . 4_554
C(23) H(3C) 3.5706 yes . 4_554
C(23) H(19A) 3.4687 yes . 3_765
C(23) H(26B) 3.4443 yes . 3_665
C(23) H(29) 3.4804 yes . 3_665
C(24) H(6B) 3.5589 yes . 2_645
C(24) H(8C) 3.1651 yes . 2_645
C(25) H(2A) 3.4511 yes . 2_655
C(25) H(29) 3.2786 yes . 3_665
C(26) H(3C) 3.1245 yes . 2_655
C(26) H(19A) 3.2315 yes . 1_455
C(26) H(19C) 3.2576 yes . 1_455
C(26) H(29) 3.3086 yes . 3_665
C(27) H(6B) 3.4266 yes . 2_645
C(27) H(7A) 3.3493 yes . 2_645
C(27) H(19A) 3.4773 yes . 1_455
C(27) H(19C) 2.9861 yes . 1_455
C(28) H(4B) 3.2522 yes . 4_554
C(28) H(6B) 3.2338 yes . 2_645
C(28) H(12) 3.3874 yes . 4_454
C(28) H(19C) 3.3096 yes . 1_455
C(28) H(20A) 3.3810 yes . 3_665
C(28) H(26B) 3.2218 yes . 3_665
H(2A) O(2) 2.5816 yes . 2_645
H(2A) C(7) 3.1635 yes . 2_645
H(2A) C(8) 3.5740 yes . 2_645
H(2A) C(25) 3.4511 yes . 2_645
H(2A) H(7A) 2.7367 yes . 2_645
H(2A) H(7B) 2.7356 yes . 2_645
H(2A) H(8B) 3.3661 yes . 2_645
H(2A) H(8C) 3.0431 yes . 2_645
H(2A) H(13) 2.7394 yes . 1_455
H(2B) C(7) 3.5415 yes . 2_645
H(2B) H(7A) 2.7646 yes . 2_645
H(2B) H(7B) 3.5420 yes . 2_645
H(2B) H(8C) 2.8477 yes . 2_645
H(2C) C(13) 3.3404 yes . 1_455
H(2C) H(7A) 3.1805 yes . 2_645
H(2C) H(13) 2.6508 yes . 1_455
H(2C) H(16B) 3.4783 yes . 1_455
H(3A) C(23) 3.5347 yes . 4_555
H(3A) H(18A) 3.4254 yes . 2_745
H(3A) H(19A) 3.3561 yes . 2_745
H(3A) H(20B) 3.2764 yes . 2_745
H(3A) H(22A) 2.8730 yes . 4_555
H(3A) H(23B) 2.7317 yes . 4_555
H(3A) H(23C) 3.5919 yes . 4_555
H(3B) C(18) 3.4481 yes . 2_745
H(3B) H(8C) 3.4519 yes . 2_645
H(3B) H(18A) 2.4787 yes . 2_745
H(3B) H(19A) 3.4135 yes . 2_745
H(3B) H(20B) 3.3947 yes . 2_745
H(3C) O(2) 3.4621 yes . 2_645
H(3C) C(23) 3.5706 yes . 4_555
H(3C) C(26) 3.1245 yes . 2_645
H(3C) H(18A) 3.1260 yes . 2_745
H(3C) H(19A) 2.8885 yes . 2_745
H(3C) H(23B) 2.7562 yes . 4_555
H(3C) H(23C) 3.5720 yes . 4_555
H(3C) H(26A) 2.5877 yes . 2_645
H(3C) H(26B) 2.8266 yes . 2_645
H(4A) H(6A) 3.2555 yes . 3_666
H(4A) H(6B) 3.1965 yes . 3_666
H(4A) H(22A) 3.4404 yes . 4_555
H(4A) H(23B) 2.9268 yes . 4_555
H(4A) H(24A) 2.9544 yes . 4_555
H(4B) O(2) 3.3127 yes . 2_645
H(4B) C(28) 3.2522 yes . 4_555
H(4B) H(6B) 3.3966 yes . 3_666
H(4B) H(12) 2.9651 yes . 1_455
H(4B) H(13) 3.2756 yes . 1_455
H(4B) H(23B) 3.0610 yes . 4_555
H(4B) H(26B) 3.4319 yes . 2_645
H(4B) H(29) 3.2540 yes . 4_555
H(4B) H(30) 2.7262 yes . 4_555
H(4C) C(6) 3.5988 yes . 3_666
H(4C) C(12) 3.4190 yes . 1_455
H(4C) H(6A) 3.2321 yes . 3_666
H(4C) H(6B) 3.4538 yes . 3_666
H(4C) H(6C) 3.5264 yes . 3_666
H(4C) H(12) 2.8651 yes . 1_455
H(4C) H(13) 3.2888 yes . 1_455
H(4C) H(30) 3.5951 yes . 4_555
H(6A) H(4A) 3.2555 yes . 3_666
H(6A) H(4C) 3.2321 yes . 3_666
H(6A) H(6A) 2.9843 yes . 3_666
H(6A) H(24A) 3.5914 yes . 2_655
H(6B) C(4) 3.5423 yes . 3_666
H(6B) C(24) 3.5589 yes . 2_655
H(6B) C(27) 3.4266 yes . 2_655
H(6B) C(28) 3.2338 yes . 2_655
H(6B) H(4A) 3.1965 yes . 3_666
H(6B) H(4B) 3.3966 yes . 3_666
H(6B) H(4C) 3.4538 yes . 3_666
H(6B) H(12) 3.3476 yes . 3_766
H(6B) H(24A) 2.9422 yes . 2_655
H(6B) H(24B) 3.2989 yes . 2_655
H(6B) H(27) 2.8753 yes . 2_655
H(6B) H(30) 2.4698 yes . 2_655
H(6C) C(11) 3.4452 yes . 3_766
H(6C) C(12) 3.2891 yes . 3_766
H(6C) H(4C) 3.5264 yes . 3_666
H(6C) H(11) 2.9348 yes . 3_766
H(6C) H(12) 2.6216 yes . 3_766
H(6C) H(30) 2.9016 yes . 2_655
H(7A) C(2) 3.0594 yes . 2_655
H(7A) C(27) 3.3493 yes . 2_655
H(7A) H(2A) 2.7367 yes . 2_655
H(7A) H(2B) 2.7646 yes . 2_655
H(7A) H(2C) 3.1805 yes . 2_655
H(7A) H(16B) 3.1238 yes . 2_755
H(7A) H(27) 2.5165 yes . 2_655
H(7A) H(30) 3.5159 yes . 2_655
H(7B) C(2) 3.4689 yes . 2_655
H(7B) H(2A) 2.7356 yes . 2_655
H(7B) H(2B) 3.5420 yes . 2_655
H(7B) H(13) 3.2452 yes . 2_755
H(7B) H(16A) 3.3970 yes . 2_755
H(7B) H(16B) 3.3226 yes . 2_755
H(7C) C(16) 3.5006 yes . 2_755
H(7C) C(22) 3.4288 yes . 2_755
H(7C) H(16A) 3.0545 yes . 2_755
H(7C) H(16B) 3.0172 yes . 2_755
H(7C) H(22B) 2.5804 yes . 2_755
H(7C) H(22C) 3.5133 yes . 2_755
H(8A) H(18B) 3.1227 yes . 1_455
H(8A) H(24A) 3.4268 yes . 2_655
H(8A) H(24C) 3.5957 yes . 2_655
H(8B) H(2A) 3.3661 yes . 2_655
H(8B) H(18B) 3.4205 yes . 1_455
H(8C) C(2) 3.3919 yes . 2_655
H(8C) C(24) 3.1651 yes . 2_655
H(8C) H(2A) 3.0431 yes . 2_655
H(8C) H(2B) 2.8477 yes . 2_655
H(8C) H(3B) 3.4519 yes . 2_655
H(8C) H(18A) 3.4816 yes . 1_455
H(8C) H(18B) 3.5224 yes . 1_455
H(8C) H(24A) 3.0751 yes . 2_655
H(8C) H(24B) 2.8303 yes . 2_655
H(8C) H(24C) 3.0572 yes . 2_655
H(9A) C(11) 3.3431 yes . 3_766
H(9A) H(11) 2.4532 yes . 3_766
H(9A) H(22A) 3.5241 yes . 2_755
H(9A) H(22B) 3.0364 yes . 2_755
H(9B) H(11) 2.9962 yes . 3_766
H(9B) H(22A) 2.7652 yes . 4_555
H(11) C(9) 3.1341 yes . 3_766
H(11) C(22) 3.2733 yes . 4_555
H(11) H(6C) 2.9348 yes . 3_766
H(11) H(9A) 2.4532 yes . 3_766
H(11) H(9B) 2.9962 yes . 3_766
H(11) H(11) 3.2717 yes . 3_766
H(11) H(22A) 2.6961 yes . 4_555
H(11) H(22B) 3.2980 yes . 4_555
H(11) H(22C) 3.3209 yes . 4_555
H(12) C(4) 3.3612 yes . 1_655
H(12) C(6) 3.3546 yes . 3_766
H(12) C(28) 3.3874 yes . 4_655
H(12) H(4B) 2.9651 yes . 1_655
H(12) H(4C) 2.8651 yes . 1_655
H(12) H(6B) 3.3476 yes . 3_766
H(12) H(6C) 2.6216 yes . 3_766
H(12) H(20B) 3.5082 yes . 2_745
H(12) H(29) 3.5164 yes . 4_655
H(12) H(30) 2.4106 yes . 4_655
H(13) O(2) 3.0480 yes . 2_745
H(13) C(2) 3.1257 yes . 1_655
H(13) C(20) 3.5700 yes . 2_745
H(13) H(2A) 2.7394 yes . 1_655
H(13) H(2C) 2.6508 yes . 1_655
H(13) H(4B) 3.2756 yes . 1_655
H(13) H(4C) 3.2888 yes . 1_655
H(13) H(7B) 3.2452 yes . 2_745
H(13) H(20B) 3.3694 yes . 2_745
H(13) H(20C) 2.9141 yes . 2_745
H(16A) C(7) 3.5934 yes . 2_745
H(16A) C(18) 3.4278 yes . 2_745
H(16A) H(7B) 3.3970 yes . 2_745
H(16A) H(7C) 3.0545 yes . 2_745
H(16A) H(18A) 3.1835 yes . 2_745
H(16A) H(18C) 2.7892 yes . 2_745
H(16A) H(20C) 3.4947 yes . 2_745
H(16B) C(7) 3.3388 yes . 2_745
H(16B) H(2C) 3.4783 yes . 1_655
H(16B) H(7A) 3.1238 yes . 2_745
H(16B) H(7B) 3.3226 yes . 2_745
H(16B) H(7C) 3.0172 yes . 2_745
H(18A) C(3) 3.1552 yes . 2_755
H(18A) H(3A) 3.4254 yes . 2_755
H(18A) H(3B) 2.4787 yes . 2_755
H(18A) H(3C) 3.1260 yes . 2_755
H(18A) H(8C) 3.4816 yes . 1_655
H(18A) H(16A) 3.1835 yes . 2_755
H(18A) H(24C) 2.9427 yes . 2_755
H(18A) H(26A) 3.4379 yes . 1_655
H(18B) C(8) 3.5451 yes . 1_655
H(18B) H(8A) 3.1227 yes . 1_655
H(18B) H(8B) 3.4205 yes . 1_655
H(18B) H(8C) 3.5224 yes . 1_655
H(18B) H(24C) 3.4588 yes . 2_755
H(18B) H(26A) 3.4571 yes . 1_655
H(18C) H(16A) 2.7892 yes . 2_755
H(18C) H(24C) 2.9537 yes . 2_755
H(19A) C(3) 3.3982 yes . 2_755
H(19A) C(23) 3.4687 yes . 3_765
H(19A) C(26) 3.2315 yes . 1_655
H(19A) C(27) 3.4773 yes . 1_655
H(19A) H(3A) 3.3561 yes . 2_755
H(19A) H(3B) 3.4135 yes . 2_755
H(19A) H(3C) 2.8885 yes . 2_755
H(19A) H(19B) 3.5745 yes . 3_765
H(19A) H(23B) 3.3739 yes . 3_765
H(19A) H(23C) 2.7199 yes . 3_765
H(19A) H(26A) 2.5421 yes . 1_655
H(19A) H(26B) 3.2618 yes . 1_655
H(19B) H(19A) 3.5745 yes . 3_765
H(19B) H(19B) 3.0048 yes . 3_765
H(19B) H(20A) 3.0496 yes . 3_765
H(19B) H(23C) 3.0907 yes . 3_765
H(19C) C(26) 3.2576 yes . 1_655
H(19C) C(27) 2.9861 yes . 1_655
H(19C) C(28) 3.3096 yes . 1_655
H(19C) H(26A) 2.6424 yes . 1_655
H(19C) H(27) 3.1369 yes . 1_655
H(20A) C(28) 3.3810 yes . 3_665
H(20A) H(19B) 3.0496 yes . 3_765
H(20A) H(29) 2.7437 yes . 3_665
H(20B) C(12) 3.2203 yes . 2_755
H(20B) C(13) 3.1406 yes . 2_755
H(20B) C(14) 3.5043 yes . 2_755
H(20B) H(3A) 3.2764 yes . 2_755
H(20B) H(3B) 3.3947 yes . 2_755
H(20B) H(12) 3.5082 yes . 2_755
H(20B) H(13) 3.3694 yes . 2_755
H(20B) H(22C) 3.5497 yes . 3_765
H(20C) C(13) 3.1460 yes . 2_755
H(20C) H(13) 2.9141 yes . 2_755
H(20C) H(16A) 3.4947 yes . 2_755
H(20C) H(29) 3.3749 yes . 3_665
H(22A) C(9) 3.5796 yes . 4_554
H(22A) C(11) 3.2092 yes . 4_554
H(22A) H(3A) 2.8730 yes . 4_554
H(22A) H(4A) 3.4404 yes . 4_554
H(22A) H(9A) 3.5241 yes . 2_745
H(22A) H(9B) 2.7652 yes . 4_554
H(22A) H(11) 2.6961 yes . 4_554
H(22B) C(7) 3.4988 yes . 2_745
H(22B) H(7C) 2.5804 yes . 2_745
H(22B) H(9A) 3.0364 yes . 2_745
H(22B) H(11) 3.2980 yes . 4_554
H(22C) H(7C) 3.5133 yes . 2_745
H(22C) H(11) 3.3209 yes . 4_554
H(22C) H(20B) 3.5497 yes . 3_765
H(23A) H(26B) 3.2321 yes . 3_665
H(23A) H(29) 2.9532 yes . 3_665
H(23B) C(3) 3.1558 yes . 4_554
H(23B) C(4) 3.3756 yes . 4_554
H(23B) H(3A) 2.7317 yes . 4_554
H(23B) H(3C) 2.7562 yes . 4_554
H(23B) H(4A) 2.9268 yes . 4_554
H(23B) H(4B) 3.0610 yes . 4_554
H(23B) H(19A) 3.3739 yes . 3_765
H(23B) H(26B) 3.1247 yes . 3_665
H(23C) C(19) 3.3413 yes . 3_765
H(23C) H(3A) 3.5919 yes . 4_554
H(23C) H(3C) 3.5720 yes . 4_554
H(23C) H(19A) 2.7199 yes . 3_765
H(23C) H(19B) 3.0907 yes . 3_765
H(23C) H(26B) 3.4086 yes . 3_665
H(23C) H(29) 3.1790 yes . 3_665
H(24A) H(4A) 2.9544 yes . 4_554
H(24A) H(6A) 3.5914 yes . 2_645
H(24A) H(6B) 2.9422 yes . 2_645
H(24A) H(8A) 3.4268 yes . 2_645
H(24A) H(8C) 3.0751 yes . 2_645
H(24B) H(6B) 3.2989 yes . 2_645
H(24B) H(8C) 2.8303 yes . 2_645
H(24C) C(18) 3.2901 yes . 2_745
H(24C) H(8A) 3.5957 yes . 2_645
H(24C) H(8C) 3.0572 yes . 2_645
H(24C) H(18A) 2.9427 yes . 2_745
H(24C) H(18B) 3.4588 yes . 2_745
H(24C) H(18C) 2.9537 yes . 2_745
H(26A) C(3) 3.4881 yes . 2_655
H(26A) C(19) 3.0266 yes . 1_455
H(26A) H(3C) 2.5877 yes . 2_655
H(26A) H(18A) 3.4379 yes . 1_455
H(26A) H(18B) 3.4571 yes . 1_455
H(26A) H(19A) 2.5421 yes . 1_455
H(26A) H(19C) 2.6424 yes . 1_455
H(26B) C(23) 3.4443 yes . 3_665
H(26B) C(28) 3.2218 yes . 3_665
H(26B) H(3C) 2.8266 yes . 2_655
H(26B) H(4B) 3.4319 yes . 2_655
H(26B) H(19A) 3.2618 yes . 1_455
H(26B) H(23A) 3.2321 yes . 3_665
H(26B) H(23B) 3.1247 yes . 3_665
H(26B) H(23C) 3.4086 yes . 3_665
H(26B) H(26B) 3.3621 yes . 3_665
H(26B) H(29) 2.5883 yes . 3_665
H(27) C(7) 3.4230 yes . 2_645
H(27) H(6B) 2.8753 yes . 2_645
H(27) H(7A) 2.5165 yes . 2_645
H(27) H(19C) 3.1369 yes . 1_455
H(29) O(2) 2.9251 yes . 3_665
H(29) C(20) 3.4476 yes . 3_665
H(29) C(23) 3.4804 yes . 3_665
H(29) C(25) 3.2786 yes . 3_665
H(29) C(26) 3.3086 yes . 3_665
H(29) H(4B) 3.2540 yes . 4_554
H(29) H(12) 3.5164 yes . 4_454
H(29) H(20A) 2.7437 yes . 3_665
H(29) H(20C) 3.3749 yes . 3_665
H(29) H(23A) 2.9532 yes . 3_665
H(29) H(23C) 3.1790 yes . 3_665
H(29) H(26B) 2.5883 yes . 3_665
H(30) C(4) 3.4800 yes . 4_554
H(30) C(6) 3.1162 yes . 2_645
H(30) C(12) 3.2564 yes . 4_454
H(30) H(4B) 2.7262 yes . 4_554
H(30) H(4C) 3.5951 yes . 4_554
H(30) H(6B) 2.4698 yes . 2_645
H(30) H(6C) 2.9016 yes . 2_645
H(30) H(7A) 3.5159 yes . 2_645
H(30) H(12) 2.4106 yes . 4_454

loop_
_geom_torsion_atom_site_label_1
_geom_torsion_atom_site_label_2
_geom_torsion_atom_site_label_3
_geom_torsion_atom_site_label_4
_geom_torsion
_geom_torsion_publ_flag
_geom_torsion_site_symmetry_1
_geom_torsion_site_symmetry_2
_geom_torsion_site_symmetry_3
_geom_torsion_site_symmetry_4
P(1) Ni(1) O(1) C(25) 95.5(3) no . . . .
O(1) Ni(1) P(1) C(1) 77.62(11) no . . . .
O(1) Ni(1) P(1) C(5) -56.08(12) no . . . .
P(1) Ni(1) C(15) C(10) -14.1(3) no . . . .
C(15) Ni(1) P(1) C(1) -94.28(14) no . . . .
C(15) Ni(1) P(1) C(5) 132.03(14) no . . . .
C(15) Ni(1) P(1) C(9) 18.96(13) no . . . .
P(2) Ni(1) O(1) C(25) -87.0(3) no . . . .
O(1) Ni(1) P(2) C(16) -150.98(11) no . . . .
O(1) Ni(1) P(2) C(17) 96.67(12) no . . . .
O(1) Ni(1) P(2) C(21) -38.81(12) no . . . .
P(2) Ni(1) C(15) C(14) -13.9(3) no . . . .
C(15) Ni(1) P(2) C(16) 20.88(13) no . . . .
C(15) Ni(1) P(2) C(17) -91.47(14) no . . . .
C(15) Ni(1) P(2) C(21) 133.06(14) no . . . .
Ni(1) P(1) C(1) C(2) -59.3(3) no . . . .
Ni(1) P(1) C(1) C(3) 57.0(3) no . . . .
Ni(1) P(1) C(5) C(6) -157.22(19) no . . . .
Ni(1) P(1) C(5) C(7) -38.8(3) no . . . .
Ni(1) P(1) C(5) C(8) 79.3(3) no . . . .
Ni(1) P(1) C(9) C(10) -22.5(3) no . . . .
C(1) P(1) C(5) C(6) 69.7(3) no . . . .
C(1) P(1) C(5) C(8) -53.7(3) no . . . .
C(5) P(1) C(1) C(2) 77.9(3) no . . . .
C(5) P(1) C(1) C(4) -45.2(3) no . . . .
C(1) P(1) C(9) C(10) 94.1(3) no . . . .
C(9) P(1) C(1) C(3) -54.0(3) no . . . .
C(9) P(1) C(1) C(4) 66.6(3) no . . . .
C(5) P(1) C(9) C(10) -147.5(3) no . . . .
C(9) P(1) C(5) C(6) -44.2(3) no . . . .
C(9) P(1) C(5) C(7) 74.3(3) no . . . .
Ni(1) P(2) C(16) C(14) -26.3(3) no . . . .
Ni(1) P(2) C(17) C(18) 55.9(3) no . . . .
Ni(1) P(2) C(17) C(20) -61.7(3) no . . . .
Ni(1) P(2) C(21) C(22) -153.7(2) no . . . .
Ni(1) P(2) C(21) C(23) 81.9(3) no . . . .
Ni(1) P(2) C(21) C(24) -34.7(3) no . . . .
C(16) P(2) C(17) C(18) -55.0(3) no . . . .
C(16) P(2) C(17) C(19) 65.8(3) no . . . .
C(17) P(2) C(16) C(14) 93.5(3) no . . . .
C(16) P(2) C(21) C(22) -42.4(3) no . . . .
C(16) P(2) C(21) C(24) 76.6(3) no . . . .
C(21) P(2) C(16) C(14) -148.4(3) no . . . .
C(17) P(2) C(21) C(22) 69.9(3) no . . . .
C(17) P(2) C(21) C(23) -54.5(4) no . . . .
C(21) P(2) C(17) C(19) -45.9(3) no . . . .
C(21) P(2) C(17) C(20) 75.8(3) no . . . .
Ni(1) O(1) C(25) O(2) 0.6(8) no . . . .
P(1) C(9) C(10) C(15) 15.6(5) no . . . .
C(9) C(10) C(15) Ni(1) 1.4(6) no . . . .
C(11) C(10) C(15) C(14) 0.8(6) no . . . .
C(15) C(10) C(11) C(12) 0.2(7) no . . . .
C(10) C(11) C(12) C(13) -1.2(8) no . . . .
C(11) C(12) C(13) C(14) 1.1(8) no . . . .
C(12) C(13) C(14) C(15) -0.0(8) no . . . .
C(13) C(14) C(15) C(10) -0.9(6) no . . . .
C(15) C(14) C(16) P(2) 20.3(5) no . . . .
C(16) C(14) C(15) Ni(1) -1.8(6) no . . . .
O(1) C(25) C(26) C(27) -26.1(8) no . . . .
O(2) C(25) C(26) C(27) 155.7(5) no . . . .
C(25) C(26) C(27) C(28) -132.6(6) no . . . .
